data_7202891
loop_
_publ_author_name
'Gao, Chaoying'
'Liu, Shuxia'
'Xie, Linhua'
'Ren, Yuanhang'
'Cao, Jianfang'
'Sun, Chunyan'

_publ_section_title
;
 Design and construction of a microporous metal?organic framework based
 on the pillared-layer motif
;
_journal_issue 7
_journal_name_full CrystEngComm
_journal_page_first 545
_journal_paper_doi 10.1039/b704433j
_journal_volume 9
_journal_year 2007
_chemical_formula_sum 'C84 H99 N15 Ni3 O27'
_chemical_formula_weight 1232.70
_chemical_name_systematic
;
?
;
_space_group_IT_number 189
_symmetry_cell_setting hexagonal
_symmetry_space_group_name_Hall 'P -6 -2'
_symmetry_space_group_name_H-M 'P -6 2 m'
_atom_sites_solution_hydrogens geom
_atom_sites_solution_primary direct
_atom_sites_solution_secondary difmap
_audit_creation_method SHELXL-97
_cell_angle_alpha 90.00
_cell_angle_beta 90.00
_cell_angle_gamma 120.00
_cell_formula_units_Z 1
_cell_length_a 16.634(2)
_cell_length_b 16.634(2)
_cell_length_c 11.234(2)
_cell_measurement_temperature 293(2)
_cell_volume 2691.9(7)
_computing_cell_refinement 'Bruker FRAMBO'
_computing_data_collection 'Bruker FRAMBO'
_computing_data_reduction 'Bruker SAINT'
_computing_molecular_graphics 'Bruker SHELXTL'
_computing_publication_material 'Bruker SHELXTL'
_computing_structure_refinement 'SHELXL-97 (Sheldrick, 1997)'
_computing_structure_solution 'SHELXS-97 (Sheldrick, 1990)'
_diffrn_ambient_temperature 293(2)
_diffrn_measured_fraction_theta_full 0.995
_diffrn_measured_fraction_theta_max 0.995
_diffrn_measurement_device_type 'multiwire proportional'
_diffrn_measurement_method 'phi and omega scans'
_diffrn_radiation_monochromator graphite
_diffrn_radiation_source 'fine-focus sealed tube'
_diffrn_radiation_type MoK\a
_diffrn_radiation_wavelength 0.71073
_diffrn_reflns_av_R_equivalents 0.0959
_diffrn_reflns_av_sigmaI/netI 0.0372
_diffrn_reflns_limit_h_max 19
_diffrn_reflns_limit_h_min -19
_diffrn_reflns_limit_k_max 19
_diffrn_reflns_limit_k_min -19
_diffrn_reflns_limit_l_max 13
_diffrn_reflns_limit_l_min -13
_diffrn_reflns_number 21183
_diffrn_reflns_theta_full 25.00
_diffrn_reflns_theta_max 25.00
_diffrn_reflns_theta_min 3.05
_exptl_absorpt_coefficient_mu 0.560
_exptl_absorpt_correction_type none
_exptl_crystal_colour green
_exptl_crystal_density_diffrn 0.760
_exptl_crystal_density_method 'not measured'
_exptl_crystal_description block
_exptl_crystal_F_000 612
_exptl_crystal_size_max 0.18
_exptl_crystal_size_mid 0.16
_exptl_crystal_size_min 0.15
_refine_diff_density_max 0.376
_refine_diff_density_min -0.290
_refine_diff_density_rms 0.079
_refine_ls_abs_structure_details 'Flack H D (1983), Acta Cryst. A39, 876-881'
_refine_ls_abs_structure_Flack 0.07(3)
_refine_ls_extinction_method none
_refine_ls_goodness_of_fit_ref 1.086
_refine_ls_hydrogen_treatment mixed
_refine_ls_matrix_type full
_refine_ls_number_parameters 114
_refine_ls_number_reflns 1774
_refine_ls_number_restraints 14
_refine_ls_restrained_S_all 1.089
_refine_ls_R_factor_all 0.0505
_refine_ls_R_factor_gt 0.0472
_refine_ls_shift/su_max 0.000
_refine_ls_shift/su_mean 0.000
_refine_ls_structure_factor_coef Fsqd
_refine_ls_weighting_details 'calc w=1/[\s^2^(Fo^2^)+(0.0778P)^2^+0.3251P] where P=(Fo^2^+2Fc^2^)/3'
_refine_ls_weighting_scheme calc
_refine_ls_wR_factor_gt 0.1188
_refine_ls_wR_factor_ref 0.1206
_reflns_number_gt 1678
_reflns_number_total 1774
_reflns_threshold_expression >2sigma(I)
_cod_data_source_file b704433j.txt
_cod_data_source_block compound2
_cod_depositor_comments
;
The following automatic conversions were performed:
'_symmetry_cell_setting' value 'Hexagonal' changed to 'hexagonal'
according to '/home/saulius/struct/CIF-dictionaries/cif_core.dic'
dictionary named 'cif_core.dic' version 2.4.1 from 2010-06-29.

Automatic conversion script
Id: cif_fix_enum 1527 2010-12-29 10:47:43Z saulius 
;
_cod_original_sg_symbol_H-M P-62m
_cod_database_code 7202891

loop_
_symmetry_equiv_pos_as_xyz
'x, y, z'
'-x+y, -x, -z'
'-y, x-y, z'
'x, y, -z'
'-x+y, -x, z'
'-y, x-y, -z'
'y, x, z'
'x-y, -y, -z'
'-x, -x+y, z'
'y, x, -z'
'x-y, -y, z'
'-x, -x+y, -z'

loop_
_atom_site_label
_atom_site_type_symbol
_atom_site_fract_x
_atom_site_fract_y
_atom_site_fract_z
_atom_site_U_iso_or_equiv
_atom_site_adp_type
_atom_site_occupancy
_atom_site_symmetry_multiplicity
_atom_site_calc_flag
_atom_site_refinement_flags
_atom_site_disorder_assembly
_atom_site_disorder_group
C1 C 0.1742(4) 0.1742(4) 0.0000 0.0287(16) Uani 1 4 d S A .
C2 C 0.0838(4) 0.0838(4) 0.0000 0.0254(15) Uani 1 4 d S . .
C3 C 0.0000 0.0830(4) 0.0000 0.0308(16) Uani 1 4 d S . .
H3 H 0.0000 0.1389 0.0000 0.037 Uiso 1 4 calc SR . .
C4 C 0.5306(3) 0.3923(3) 0.0000 0.0419(14) Uani 1 2 d S A .
C5 C 0.6013(3) 0.3626(4) 0.0000 0.0406(14) Uani 1 2 d S . .
C6 C 0.5724(3) 0.2684(3) 0.0000 0.0423(15) Uani 1 2 d S . .
H6 H 0.5093 0.2249 0.0000 0.051 Uiso 1 2 calc SR . .
C7 C 0.3210(3) 0.3210(3) 0.4342(5) 0.0539(12) Uani 1 2 d SD . .
C8 C 0.2853(10) 0.3625(10) 0.3684(7) 0.115(6) Uani 0.774(12) 1 d PD A 1
H8 H 0.2555 0.3900 0.4066 0.138 Uiso 0.774(12) 1 calc PR A 1
C9 C 0.2910(10) 0.3660(10) 0.2462(7) 0.101(5) Uani 0.774(12) 1 d P A 1
H9 H 0.2716 0.4021 0.2055 0.122 Uiso 0.774(12) 1 calc PR A 1
C10 C 0.3923(15) 0.3923(15) 0.374(3) 0.063(17) Uani 0.151(8) 2 d SPD A 2
H10 H 0.4410 0.4410 0.4145 0.075 Uiso 0.151(8) 2 calc SPR A 2
C11 C 0.3905(14) 0.3905(14) 0.255(3) 0.12(3) Uani 0.151(8) 2 d SPD A 2
H11 H 0.4395 0.4395 0.2154 0.146 Uiso 0.151(8) 2 calc SPR A 2
C12 C 0.2438(14) 0.2709(15) 0.371(2) 0.10(3) Uani 0.151(8) 1 d PD A 2
H12 H 0.1879 0.2344 0.4106 0.116 Uiso 0.151(8) 1 calc PR A 2
C13 C 0.2456(13) 0.2724(14) 0.2505(18) 0.06(2) Uani 0.151(8) 1 d PD A 2
H13 H 0.1899 0.2365 0.2103 0.075 Uiso 0.151(8) 1 calc PR A 2
N1 N 0.3217(2) 0.3217(2) 0.1861(3) 0.0412(8) Uani 1 2 d SD . .
Ni1 Ni 0.31981(4) 0.31981(4) 0.0000 0.0232(2) Uani 1 4 d S . .
O1 O 0.2498(2) 0.17319(19) 0.0000 0.0333(8) Uani 1 2 d S . .
O2 O 0.4492(2) 0.3340(2) 0.0000 0.0415(11) Uani 1 2 d S . .
O3 O 0.5615(3) 0.4786(3) 0.0000 0.104(2) Uani 1 2 d S . .

loop_
_atom_site_aniso_label
_atom_site_aniso_U_11
_atom_site_aniso_U_22
_atom_site_aniso_U_33
_atom_site_aniso_U_23
_atom_site_aniso_U_13
_atom_site_aniso_U_12
C1 0.022(2) 0.022(2) 0.034(4) 0.000 0.000 0.005(3)
C2 0.020(2) 0.020(2) 0.035(4) 0.000 0.000 0.009(3)
C3 0.030(4) 0.024(3) 0.041(5) 0.000 0.000 0.0148(18)
C4 0.023(3) 0.022(3) 0.080(4) 0.000 0.000 0.011(2)
C5 0.023(2) 0.020(2) 0.080(4) 0.000 0.000 0.012(2)
C6 0.017(2) 0.015(2) 0.092(5) 0.000 0.000 0.006(2)
C7 0.062(3) 0.062(3) 0.043(3) -0.003(2) -0.003(2) 0.035(3)
C8 0.221(16) 0.176(14) 0.046(4) -0.013(8) -0.004(8) 0.173(14)
C9 0.192(13) 0.148(11) 0.048(4) 0.015(7) 0.014(8) 0.147(11)
C10 0.046(16) 0.046(16) 0.000(14) -0.002(9) -0.002(9) -0.050(17)
C11 0.05(2) 0.05(2) 0.11(5) 0.018(15) 0.018(15) -0.09(3)
C12 0.037(16) 0.08(4) 0.08(2) 0.02(2) 0.018(14) -0.04(2)
C13 0.018(10) 0.08(3) 0.019(11) 0.006(15) 0.003(8) -0.031(19)
N1 0.0452(16) 0.0452(16) 0.039(2) 0.0004(14) 0.0004(14) 0.027(2)
Ni1 0.0151(3) 0.0151(3) 0.0380(4) 0.000 0.000 0.0065(3)
O1 0.0161(18) 0.0252(15) 0.058(2) 0.000 0.000 0.0098(15)
O2 0.0189(17) 0.029(2) 0.079(3) 0.000 0.000 0.0139(16)
O3 0.024(2) 0.021(2) 0.271(7) 0.000 0.000 0.0152(18)

loop_
_atom_type_symbol
_atom_type_description
_atom_type_scat_dispersion_real
_atom_type_scat_dispersion_imag
_atom_type_scat_source
C C 0.0033 0.0016 'International Tables Vol C Tables 4.2.6.8 and 6.1.1.4'
H H 0.0000 0.0000 'International Tables Vol C Tables 4.2.6.8 and 6.1.1.4'
N N 0.0061 0.0033 'International Tables Vol C Tables 4.2.6.8 and 6.1.1.4'
Ni Ni 0.3393 1.1124 'International Tables Vol C Tables 4.2.6.8 and 6.1.1.4'
O O 0.0106 0.0060 'International Tables Vol C Tables 4.2.6.8 and 6.1.1.4'

loop_
_geom_angle_atom_site_label_1
_geom_angle_atom_site_label_2
_geom_angle_atom_site_label_3
_geom_angle
_geom_angle_site_symmetry_1
_geom_angle_site_symmetry_3
_geom_angle_publ_flag
O1 C1 O1 121.3(6) . 7 ?
O1 C1 C2 119.3(3) . . ?
O1 C1 C2 119.3(3) 7 . ?
C3 C2 C3 119.0(6) 2 . ?
C3 C2 C1 120.5(3) 2 . ?
C3 C2 C1 120.5(3) . . ?
C2 C3 C2 121.0(6) 3 . ?
C2 C3 H3 119.5 3 . ?
C2 C3 H3 119.5 . . ?
O2 C4 O3 124.8(5) . . ?
O2 C4 C5 119.2(4) . . ?
O3 C4 C5 116.1(4) . . ?
C6 C5 C6 119.5(5) . 2_665 ?
C6 C5 C4 119.4(4) . . ?
C6 C5 C4 121.1(4) 2_665 . ?
C5 C6 C5 120.5(5) . 3_655 ?
C5 C6 H6 119.8 . . ?
C5 C6 H6 119.8 3_655 . ?
C12 C7 C12 34.1(14) 7 . ?
C12 C7 C8 59.4(10) 7 7 ?
C12 C7 C8 88.8(10) . 7 ?
C12 C7 C8 88.8(10) 7 . ?
C12 C7 C8 59.4(10) . . ?
C8 C7 C8 112.7(7) 7 . ?
C12 C7 C10 115.2(15) 7 . ?
C12 C7 C10 115.2(15) . . ?
C8 C7 C10 72.2(9) 7 . ?
C8 C7 C10 72.2(9) . . ?
C12 C7 C7 122.1(10) 7 4_556 ?
C12 C7 C7 122.1(10) . 4_556 ?
C8 C7 C7 123.6(4) 7 4_556 ?
C8 C7 C7 123.6(4) . 4_556 ?
C10 C7 C7 119.8(13) . 4_556 ?
C7 C8 C9 122.4(6) . . ?
C7 C8 H8 118.8 . . ?
C9 C8 H8 118.8 . . ?
N1 C9 C8 122.8(6) . . ?
N1 C9 H9 118.6 . . ?
C8 C9 H9 118.6 . . ?
C11 C10 C7 118(2) . . ?
C11 C10 H10 120.8 . . ?
C7 C10 H10 120.8 . . ?
C10 C11 N1 125(2) . . ?
C10 C11 H11 117.3 . . ?
N1 C11 H11 117.3 . . ?
C7 C12 C13 121.0(17) . . ?
C7 C12 H12 119.5 . . ?
C13 C12 H12 119.5 . . ?
N1 C13 C12 124.1(16) . . ?
N1 C13 H13 117.9 . . ?
C12 C13 H13 117.9 . . ?
C9 N1 C9 115.3(7) 7 . ?
C9 N1 C13 62.3(10) 7 7 ?
C9 N1 C13 91.6(9) . 7 ?
C9 N1 C13 91.6(9) 7 . ?
C9 N1 C13 62.3(10) . . ?
C13 N1 C13 33.8(14) 7 . ?
C9 N1 C11 68.4(9) 7 . ?
C9 N1 C11 68.4(9) . . ?
C13 N1 C11 110.2(15) 7 . ?
C13 N1 C11 110.2(15) . . ?
C9 N1 Ni1 121.9(3) 7 . ?
C9 N1 Ni1 121.9(3) . . ?
C13 N1 Ni1 122.2(9) 7 . ?
C13 N1 Ni1 122.2(9) . . ?
C11 N1 Ni1 125.0(13) . . ?
O2 Ni1 O2 108.57(19) . 7 ?
O2 Ni1 N1 89.49(6) . . ?
O2 Ni1 N1 89.49(6) 7 . ?
O2 Ni1 N1 89.49(6) . 4 ?
O2 Ni1 N1 89.49(6) 7 4 ?
N1 Ni1 N1 178.3(2) . 4 ?
O2 Ni1 O1 94.21(14) . . ?
O2 Ni1 O1 157.22(13) 7 . ?
N1 Ni1 O1 90.75(8) . . ?
N1 Ni1 O1 90.75(8) 4 . ?
O2 Ni1 O1 157.22(13) . 7 ?
O2 Ni1 O1 94.21(14) 7 7 ?
N1 Ni1 O1 90.75(8) . 7 ?
N1 Ni1 O1 90.75(8) 4 7 ?
O1 Ni1 O1 63.0(2) . 7 ?
C1 O1 Ni1 87.8(3) . . ?
C4 O2 Ni1 141.6(3) . . ?

loop_
_geom_bond_atom_site_label_1
_geom_bond_atom_site_label_2
_geom_bond_distance
_geom_bond_site_symmetry_2
_geom_bond_publ_flag
C1 O1 1.267(5) . ?
C1 O1 1.267(5) 7 ?
C1 C2 1.505(8) . ?
C2 C3 1.387(4) 2 ?
C2 C3 1.387(4) . ?
C3 C2 1.387(4) 3 ?
C3 H3 0.9300 . ?
C4 O2 1.209(6) . ?
C4 O3 1.260(6) . ?
C4 C5 1.486(7) . ?
C5 C6 1.390(7) . ?
C5 C6 1.396(6) 2_665 ?
C6 C5 1.396(6) 3_655 ?
C6 H6 0.9300 . ?
C7 C12 1.33(2) 7 ?
C7 C12 1.33(2) . ?
C7 C8 1.337(8) 7 ?
C7 C8 1.337(8) . ?
C7 C10 1.37(3) . ?
C7 C7 1.478(10) 4_556 ?
C8 C9 1.375(11) . ?
C8 H8 0.9300 . ?
C9 N1 1.280(7) . ?
C9 H9 0.9300 . ?
C10 C11 1.33(4) . ?
C10 H10 0.9300 . ?
C11 N1 1.38(3) . ?
C11 H11 0.9300 . ?
C12 C13 1.36(3) . ?
C12 H12 0.9300 . ?
C13 N1 1.33(2) . ?
C13 H13 0.9300 . ?
N1 C9 1.280(7) 7 ?
N1 C13 1.33(2) 7 ?
N1 Ni1 2.090(4) . ?
Ni1 O2 2.045(3) . ?
Ni1 O2 2.045(3) 7 ?
Ni1 N1 2.090(4) 4 ?
Ni1 O1 2.113(3) . ?
Ni1 O1 2.113(3) 7 ?
